data_1545627
loop_
_publ_author_name
'Matthias Weil'
'Erich Zobetz'
'Franz Werner'
'Frank Kubel'

_publ_section_title
;
 New alkaline earth aluminium fluorides with the formula (M1, M2)AlF5 (M1,
 M2 = Ca, Sr, Ba)
;
_journal_name_full 'Solid State Sciences'
_journal_page_first 441
_journal_page_last 453
_journal_paper_doi 10.1016/S1293-2558(01)01165-7
_journal_volume 3
_journal_year 2001
_chemical_formula_moiety 'Al F5, Al2 F10, 3(Ba)'
_chemical_formula_sum 'Al Ba F5'
_chemical_formula_weight 259.32
_chemical_name_common delta-BaAlF5
_space_group_IT_number 2
_symmetry_cell_setting triclinic
_symmetry_Int_Tables_number 2
_symmetry_space_group_name_Hall '-P 1'
_symmetry_space_group_name_H-M 'P -1'
_cell_angle_alpha 79.365(2)
_cell_angle_beta 88.525(2)
_cell_angle_gamma 88.183(2)
_cell_formula_units_Z 6
_cell_length_a 5.2146(7)
_cell_length_b 7.3933(10)
_cell_length_c 14.946(2)
_cell_volume 565.92(13)
_diffrn_ambient_temperature 295
_diffrn_radiation_probe x-ray
_diffrn_radiation_type MoK\a
_diffrn_radiation_wavelength 0.71073
_exptl_absorpt_coefficient_mu 10.75
_exptl_crystal_density_diffrn 4.565
_exptl_crystal_F_000 684
_refine_ls_goodness_of_fit_ref 1.186
_refine_ls_number_parameters 200
_refine_ls_number_reflns 3092
_refine_ls_R_factor_gt 0.033
_refine_ls_wR_factor_ref 0.089
_cod_data_source_file Solid-State-Sciences-2001-3-441-453-3.cif
_cod_data_source_block '"'
_cod_database_code 1545627

loop_
_symmetry_equiv_pos_site_id
_symmetry_equiv_pos_as_xyz
1 x,y,z
2 -x,-y,-z

loop_
_atom_site_label
_atom_site_type_symbol
_atom_site_thermal_displace_type
_atom_site_fract_x
_atom_site_fract_y
_atom_site_fract_z
_atom_site_occupancy
_atom_site_U_iso_or_equiv
_atom_site_calc_flag
_atom_site_refinement_flags
_atom_site_disorder_assembly
_atom_site_disorder_group
Al2 Al Uiso 0.2540(3) 0.8478(2) 0.97353(12) 1.000 0.0113(3) . . . .
F9 F Uiso 0.2571(7) 0.9904(5) 0.8634(2) 1.000 0.0172(7) . . . .
F11 F Uiso 0.2498(8) 0.7536(6) 0.0922(3) 1.000 0.0226(8) . . . .
F13 F Uiso 0.0229(11) 0.6996(8) 0.9497(3) 1.000 0.0450(15) . . . .
F14 F Uiso 0.4985(11) 0.6998(9) 0.9480(4) 1.000 0.0500(17) . . . .
F15 F Uiso 0.0631(15) 0.0323(11) 0.0074(5) 0.500 0.0200(15) . . . .
F16 F Uiso 0.5634(14) 0.9646(10) 0.9942(5) 0.500 0.0185(14) . . . .
Al1 Al Uiso 0.2288(3) 0.7971(2) 0.64188(11) 1.000 0.0103(3) . . . .
Al3 Al Uiso 0.7459(3) 0.4685(2) 0.67835(11) 1.000 0.0106(3) . . . .
F1 F Uiso 0.4481(7) 0.6013(5) 0.6267(2) 1.000 0.0142(6) . . . .
F2 F Uiso 0.2588(7) 0.8821(5) 0.5235(2) 1.000 0.0172(7) . . . .
F3 F Uiso 0.0210(7) 0.9890(5) 0.6527(2) 1.000 0.0147(6) . . . .
F4 F Uiso 0.1906(7) 0.7086(5) 0.7596(2) 1.000 0.0162(7) . . . .
F5 F Uiso 0.7713(7) 0.4030(5) 0.5683(2) 1.000 0.0164(7) . . . .
F6 F Uiso 0.6994(7) 0.5691(5) 0.7762(2) 1.000 0.0159(7) . . . .
F7 F Uiso 0.5440(7) 0.2814(5) 0.7220(3) 1.000 0.0157(7) . . . .
F8 F Uiso 0.9443(7) 0.6643(5) 0.6219(2) 1.000 0.0148(6) . . . .
F10 F Uiso 0.0224(7) 0.3399(5) 0.7180(3) 1.000 0.0172(7) . . . .
F12 F Uiso 0.4952(7) 0.9297(5) 0.6586(3) 1.000 0.0174(7) . . . .
Ba1 Ba Uiso 0.25602(7) 0.39798(5) 0.87091(2) 1.000 0.0138(1) . . . .
Ba2 Ba Uiso 0.75754(6) 0.93139(5) 0.80223(2) 1.000 0.0136(1) . . . .
Ba3 Ba Uiso 0.28643(7) 0.24762(4) 0.55424(2) 1.000 0.0141(1) . . . .

loop_
_geom_angle_atom_site_label_1
_geom_angle_atom_site_label_2
_geom_angle_atom_site_label_3
_geom_angle
_geom_angle_site_symmetry_1
_geom_angle_site_symmetry_2
_geom_angle_site_symmetry_3
_geom_angle_publ_flag
F9 Al2 F13 95.8(2) . . . yes
F9 Al2 F14 94.8(2) . . . yes
F9 Al2 F16 86.4(3) . . . yes
F9 Al2 F11 167.1(2) . . 1_556 yes
F9 Al2 F15 85.0(3) . . 1_566 yes
F9 Al2 F15 85.9(3) . . 2_566 yes
F9 Al2 F16 83.9(3) . . 2_677 yes
F13 Al2 F14 91.0(3) . . . yes
F13 Al2 F16 166.3(3) . . . yes
F11 Al2 F13 93.4(2) 1_556 . . yes
F13 Al2 F15 102.7(3) . . 1_566 yes
F13 Al2 F15 75.3(3) . . 2_566 yes
F13 Al2 F16 167.2(3) . . 2_677 yes
F14 Al2 F16 75.3(3) . . . yes
F11 Al2 F14 94.1(3) 1_556 . . yes
F14 Al2 F15 166.2(3) . . 1_566 yes
F14 Al2 F15 166.3(3) . . 2_566 yes
F14 Al2 F16 101.8(3) . . 2_677 yes
F11 Al2 F16 86.8(3) 1_556 . . yes
F15 Al2 F16 91.0(3) 1_566 . . yes
F15 Al2 F16 118.4(3) 2_566 . . yes
F16 Al2 F16 26.5(3) . . 2_677 yes
F11 Al2 F15 84.2(3) 1_556 . 1_566 yes
F11 Al2 F15 87.7(3) 1_556 . 2_566 yes
F11 Al2 F16 85.1(3) 1_556 . 2_677 yes
F15 Al2 F15 27.5(4) 1_566 . 2_566 yes
F15 Al2 F16 64.5(3) 1_566 . 2_677 yes
F15 Al2 F16 91.9(3) 2_566 . 2_677 yes
F4 Al1 F8 88.24(16) . . 1_455 yes
F8 Al1 F12 178.18(19) 1_455 . . yes
F1 Al1 F2 88.61(17) . . . yes
F1 Al1 F3 178.08(17) . . . yes
F1 Al1 F4 91.47(17) . . . yes
F1 Al1 F12 90.42(18) . . . yes
F1 Al1 F8 90.90(17) . . 1_455 yes
F2 Al1 F3 89.51(17) . . . yes
F2 Al1 F4 178.29(19) . . . yes
F2 Al1 F12 88.7(2) . . . yes
F2 Al1 F8 90.05(17) . . 1_455 yes
F3 Al1 F4 90.42(17) . . . yes
F3 Al1 F12 89.13(18) . . . yes
F3 Al1 F8 89.52(18) . . 1_455 yes
F4 Al1 F12 93.0(2) . . . yes
F8 Al3 F10 91.03(18) . . 1_655 yes
F5 Al3 F7 92.22(19) . . . yes
F1 Al3 F5 82.47(16) . . . yes
F1 Al3 F6 89.34(17) . . . yes
F1 Al3 F7 88.00(18) . . . yes
F1 Al3 F8 88.70(17) . . . yes
F1 Al3 F10 175.6(2) . . 1_655 yes
F5 Al3 F6 170.17(19) . . . yes
F7 Al3 F10 91.93(19) . . 1_655 yes
F5 Al3 F8 83.10(17) . . . yes
F5 Al3 F10 93.1(2) . . 1_655 yes
F6 Al3 F7 92.94(19) . . . yes
F6 Al3 F8 91.32(17) . . . yes
F6 Al3 F10 95.1(2) . . 1_655 yes
F7 Al3 F8 174.6(2) . . . yes
Al2 F15 Al2 152.5(5) 1_544 . 2_566 yes
Al2 F16 Al2 153.5(4) . . 2_677 yes
Al1 F1 Al3 141.0(2) . . . yes
Al1 F8 Al3 141.13(19) 1_655 . . yes

loop_
_geom_bond_atom_site_label_1
_geom_bond_atom_site_label_2
_geom_bond_distance
_geom_bond_site_symmetry_1
_geom_bond_site_symmetry_2
_geom_bond_publ_flag
Al2 F9 1.783(4) . . yes
Al2 F13 1.741(6) . . yes
Al2 F14 1.735(6) . . yes
Al2 F16 1.912(8) . . yes
Al2 F11 1.782(5) . 1_556 yes
Al2 F15 1.803(8) . 1_566 yes
Al2 F15 1.891(8) . 2_566 yes
Al2 F16 1.849(8) . 2_677 yes
Al1 F1 1.860(4) . . yes
Al1 F2 1.770(3) . . yes
Al1 F3 1.787(4) . . yes
Al1 F4 1.769(3) . . yes
Al1 F12 1.774(4) . . yes
Al1 F8 1.865(4) . 1_455 yes
Al3 F1 1.912(4) . . yes
Al3 F5 1.799(3) . . yes
Al3 F6 1.767(4) . . yes
Al3 F7 1.781(4) . . yes
Al3 F8 1.865(4) . . yes
Al3 F10 1.756(4) . 1_655 yes

loop_
_geom_torsion_atom_site_label_1
_geom_torsion_atom_site_label_2
_geom_torsion_atom_site_label_3
_geom_torsion_atom_site_label_4
_geom_torsion
_geom_torsion_site_symmetry_1
_geom_torsion_site_symmetry_2
_geom_torsion_site_symmetry_3
_geom_torsion_site_symmetry_4
_geom_torsion_publ_flag
F9 Al2 F16 Al2 83.5(10) . . . 2_677 no
F14 Al2 F16 Al2 179.5(10) . . . 2_677 no
F11 Al2 F16 Al2 -85.5(10) 1_556 . . 2_677 no
F15 Al2 F16 Al2 -1.4(10) 1_566 . . 2_677 no
F15 Al2 F16 Al2 0.1(11) 2_566 . . 2_677 no
F16 Al2 F16 Al2 0.0(7) 2_677 . . 2_677 no
F9 Al2 F16 Al2 -94.2(10) . . 2_677 2_677 no
F14 Al2 F16 Al2 -0.5(10) . . 2_677 2_677 no
F16 Al2 F16 Al2 0.0(7) . . 2_677 2_677 no
F2 Al1 F1 Al3 132.4(3) . . . . no
F4 Al1 F1 Al3 -49.3(3) . . . . no
F12 Al1 F1 Al3 43.7(4) . . . . no
F8 Al1 F1 Al3 -137.6(3) 1_455 . . . no
F1 Al1 F8 Al3 73.3(3) . . 1_455 1_455 no
F2 Al1 F8 Al3 161.9(3) . . 1_455 1_455 no
F3 Al1 F8 Al3 -108.6(3) . . 1_455 1_455 no
F4 Al1 F8 Al3 -18.1(4) . . 1_455 1_455 no
F5 Al3 F1 Al1 -159.4(3) . . . . no
F6 Al3 F1 Al1 15.2(3) . . . . no
F7 Al3 F1 Al1 108.1(3) . . . . no
F8 Al3 F1 Al1 -76.2(3) . . . . no
F1 Al3 F8 Al1 142.0(3) . . . 1_655 no
F5 Al3 F8 Al1 -135.4(4) . . . 1_655 no
F6 Al3 F8 Al1 52.7(4) . . . 1_655 no
F10 Al3 F8 Al1 -42.4(4) 1_655 . . 1_655 no
